data_8104123
loop_
_publ_author_name
'Pfitzner, A.'
'Reiser, S.'

_publ_section_title
;
 Refinement of the crystal structures of Cu3 P S4 and Cu3 Sb S4 and a
 comment on normal tetrahedral structures
;
_journal_name_full 'Zeitschrift fuer Kristallographie (149,1979-)'
_journal_page_first 51
_journal_page_last 54
_journal_volume 217
_journal_year 2002
_chemical_formula_sum 'Cu3 P S4'
_chemical_name_systematic 'Cu3 (P S4)'
_space_group_IT_number 31
_symmetry_space_group_name_Hall 'P 2ac -2'
_symmetry_space_group_name_H-M 'P m n 21'
_cell_angle_alpha 90
_cell_angle_beta 90
_cell_angle_gamma 90
_cell_formula_units_Z 2
_cell_length_a 7.2817
_cell_length_b 6.3387
_cell_length_c 6.0746
_cell_volume 280.382
_citation_journal_id_ASTM ZEKRDZ
_cod_data_source_file Pfitzner_ZEKRDZ_2002_467.cif
_cod_data_source_block Cu3P1S4
_cod_original_cell_volume 280.3824
_cod_original_formula_sum 'Cu3 P1 S4'
_cod_database_code 8104123

loop_
_symmetry_equiv_pos_as_xyz
x,y,z
-x+1/2,-y,z+1/2
-x,y,z
x+1/2,-y,z+1/2

loop_
_atom_site_label
_atom_site_type_symbol
_atom_site_fract_x
_atom_site_fract_y
_atom_site_fract_z
_atom_site_occupancy
_atom_site_U_iso_or_equiv
Cu2 Cu+1 0.74561 0.17836 0.0873 1 0.0
P1 P+5 0 0.32341 0.5999 1 0.0
Cu1 Cu+1 0 0.64755 0.09834 1 0.0
S1 S-2 0 0.31751 0.2584 1 0.0
S2 S-2 0 0.6281 0.7176 1 0.0
S3 S-2 0.73302 0.832 0.2102 1 0.0
